data_4327294
loop_
_publ_author_name
'Martin Minelli'
'Frances Namuswe'
'Daniel Jeffrey'
'Amy L. Morrow'
'Ilia A. Guzei'
'Dale Swenson'
'Eberhard Bothe'
'Thomas Weyherm\"uller'

_publ_section_title
;
 Synthesis, Structure, and Characterization of Molybdenum(VI) Imido
 Complexes with N-Salicylidene-2-aminophenol
;
_journal_name_full 'Inorganic Chemistry'
_journal_page_first 5455
_journal_page_last 5464
_journal_paper_doi 10.1021/ic060370+
_journal_volume 45
_journal_year 2006
_chemical_formula_sum 'C28 H24 Mo N2 O2 S2'
_chemical_formula_weight 580.55
_chemical_name_systematic
; 
 ? 
;
_space_group_IT_number 2
_symmetry_cell_setting triclinic
_symmetry_space_group_name_Hall '-P 1'
_symmetry_space_group_name_H-M 'P -1'
_atom_sites_solution_hydrogens geom
_atom_sites_solution_primary direct
_atom_sites_solution_secondary difmap
_audit_creation_method SHELXL-97
_cell_angle_alpha 74.123(4)
_cell_angle_beta 67.455(4)
_cell_angle_gamma 75.855(5)
_cell_formula_units_Z 2
_cell_length_a 10.2268(7)
_cell_length_b 10.5520(8)
_cell_length_c 13.0500(11)
_cell_measurement_temperature 100(2)
_cell_volume 1235.51(17)
_computing_cell_refinement 'Nonius Collect Software'
_computing_data_collection 'Nonius Collect Software'
_computing_data_reduction 'Nonius Collect Software'
_computing_structure_refinement 'SHELXL-97 (Sheldrick, 1997)'
_computing_structure_solution 'SHELXS-97 (Sheldrick, 1990)'
_diffrn_ambient_temperature 100(2)
_diffrn_measured_fraction_theta_full 0.998
_diffrn_measured_fraction_theta_max 0.998
_diffrn_measurement_device_type 'Nonius Kappa-CCD'
_diffrn_measurement_method '633 images at 1.0 deg. stepwise rotation in omega and phi, 20 sec./frame'
_diffrn_radiation_monochromator graphite
_diffrn_radiation_source 'rotating anode, 50 kV, 80 mA'
_diffrn_radiation_type MoK\a
_diffrn_radiation_wavelength 0.71073
_diffrn_reflns_av_R_equivalents 0.0543
_diffrn_reflns_av_sigmaI/netI 0.0643
_diffrn_reflns_limit_h_max 13
_diffrn_reflns_limit_h_min -12
_diffrn_reflns_limit_k_max 13
_diffrn_reflns_limit_k_min -13
_diffrn_reflns_limit_l_max 16
_diffrn_reflns_limit_l_min -16
_diffrn_reflns_number 16935
_diffrn_reflns_theta_full 27.50
_diffrn_reflns_theta_max 27.50
_diffrn_reflns_theta_min 2.92
_exptl_absorpt_coefficient_mu 0.729
_exptl_absorpt_correction_type none
_exptl_crystal_colour 'dark red'
_exptl_crystal_density_diffrn 1.561
_exptl_crystal_description 'transparent parallelepiped'
_exptl_crystal_F_000 592
_exptl_crystal_size_max 0.05
_exptl_crystal_size_mid 0.05
_exptl_crystal_size_min 0.04
_refine_diff_density_max 0.422
_refine_diff_density_min -0.494
_refine_diff_density_rms 0.086
_refine_ls_extinction_method none
_refine_ls_goodness_of_fit_ref 1.033
_refine_ls_hydrogen_treatment mixed
_refine_ls_matrix_type full
_refine_ls_number_parameters 319
_refine_ls_number_reflns 5659
_refine_ls_number_restraints 8
_refine_ls_restrained_S_all 1.036
_refine_ls_R_factor_all 0.0692
_refine_ls_R_factor_gt 0.0417
_refine_ls_shift/su_max 0.007
_refine_ls_shift/su_mean 0.001
_refine_ls_structure_factor_coef Fsqd
_refine_ls_weighting_details 'calc w=1/[\s^2^(Fo^2^)+(0.0108P)^2^+1.4443P] where P=(Fo^2^+2Fc^2^)/3'
_refine_ls_weighting_scheme calc
_refine_ls_wR_factor_gt 0.0699
_refine_ls_wR_factor_ref 0.0781
_reflns_number_gt 4297
_reflns_number_total 5659
_reflns_threshold_expression >2sigma(I)
_cod_data_source_file ic0603702Bsi20060306_025323_7.cif
_cod_data_source_block 8
_cod_original_cell_volume 1235.51(16)
_cod_database_code 4327294

loop_
_symmetry_equiv_pos_as_xyz
'x, y, z'
'-x, -y, -z'

loop_
_atom_site_label
_atom_site_type_symbol
_atom_site_fract_x
_atom_site_fract_y
_atom_site_fract_z
_atom_site_U_iso_or_equiv
_atom_site_adp_type
_atom_site_occupancy
_atom_site_symmetry_multiplicity
_atom_site_calc_flag
_atom_site_refinement_flags
_atom_site_disorder_assembly
_atom_site_disorder_group
Mo1 Mo -0.16539(3) -0.10075(3) 0.24081(2) 0.02479(8) Uani 1 1 d D . .
O1 O -0.2869(10) -0.1555(10) 0.1782(12) 0.0230(14) Uani 0.50 1 d PD A 1
C2 C -0.4193(5) -0.1853(12) 0.2293(11) 0.0217(10) Uani 0.50 1 d PGD A 1
C3 C -0.4451(7) -0.2801(13) 0.1863(12) 0.0281(8) Uani 0.50 1 d PG A 1
H3 H -0.3688 -0.3239 0.1321 0.034 Uiso 0.50 1 calc PR A 1
C5 C -0.5826(8) -0.3107(10) 0.2227(9) 0.0307(15) Uani 0.50 1 d PG A 1
H5 H -0.6002 -0.3754 0.1933 0.037 Uiso 0.50 1 calc PR A 1
C4 C -0.6942(6) -0.2466(6) 0.3020(6) 0.0325(15) Uani 0.50 1 d PG A 1
H4 H -0.7882 -0.2675 0.3269 0.039 Uiso 0.50 1 calc PR A 1
C6 C -0.6684(5) -0.1518(6) 0.3450(5) 0.0269(15) Uani 0.50 1 d PG A 1
H6 H -0.7447 -0.1080 0.3992 0.032 Uiso 0.50 1 calc PR A 1
C7 C -0.5310(6) -0.1212(8) 0.3086(9) 0.0171(13) Uani 0.50 1 d PGD A 1
C8 C -0.5124(6) -0.0120(6) 0.3461(5) 0.0274(10) Uani 0.50 1 d PD A 1
H8 H -0.5946 0.0387 0.3903 0.033 Uiso 0.50 1 calc PR A 1
N9 N -0.3868(5) 0.0192(5) 0.3214(6) 0.0250(10) Uani 0.50 1 d PD A 1
C10 C -0.3771(11) 0.1420(8) 0.3398(13) 0.0215(11) Uani 0.50 1 d PGD A 1
C11 C -0.4810(7) 0.2270(5) 0.4059(7) 0.0288(15) Uani 0.50 1 d PG A 1
H11 H -0.5716 0.2011 0.4522 0.035 Uiso 0.50 1 calc PR A 1
C12 C -0.4524(5) 0.3499(5) 0.4041(5) 0.0337(17) Uani 0.50 1 d PG A 1
H12 H -0.5235 0.4080 0.4493 0.040 Uiso 0.50 1 calc PR A 1
C13 C -0.3199(6) 0.3878(6) 0.3363(6) 0.0341(18) Uani 0.50 1 d PG A 1
H13 H -0.3004 0.4718 0.3351 0.041 Uiso 0.50 1 calc PR A 1
C14 C -0.2160(8) 0.3029(11) 0.2702(11) 0.0296(14) Uani 0.50 1 d PG A 1
H14 H -0.1254 0.3288 0.2238 0.036 Uiso 0.50 1 calc PR A 1
C15 C -0.2446(11) 0.1800(12) 0.2719(16) 0.0248(10) Uani 0.50 1 d PGD A 1
O16 O -0.1684(18) 0.0934(6) 0.2002(15) 0.023(2) Uani 0.50 1 d PD A 1
O1X O -0.1446(18) 0.0876(6) 0.2111(16) 0.023(2) Uani 0.50 1 d PD A 2
C2X C -0.2427(11) 0.1802(12) 0.2630(16) 0.0248(10) Uani 0.50 1 d PGD A 2
C3X C -0.1779(8) 0.2901(11) 0.2432(12) 0.0296(14) Uani 0.50 1 d PG A 2
H3X H -0.0829 0.2939 0.1913 0.036 Uiso 0.50 1 calc PR A 2
C4X C -0.2520(5) 0.3945(6) 0.2993(6) 0.0341(18) Uani 0.50 1 d PG A 2
H4X H -0.2076 0.4696 0.2858 0.041 Uiso 0.50 1 calc PR A 2
C5X C -0.3909(5) 0.3890(5) 0.3752(5) 0.0337(17) Uani 0.50 1 d PG A 2
H5X H -0.4415 0.4604 0.4136 0.040 Uiso 0.50 1 calc PR A 2
C6X C -0.4557(6) 0.2791(6) 0.3950(7) 0.0288(15) Uani 0.50 1 d PG A 2
H6X H -0.5506 0.2754 0.4468 0.035 Uiso 0.50 1 calc PR A 2
C7X C -0.3816(10) 0.1747(8) 0.3388(13) 0.0215(11) Uani 0.50 1 d PGD A 2
C8X C -0.4596(7) 0.0703(6) 0.3517(6) 0.0274(10) Uani 0.50 1 d PD A 2
H8X H -0.5590 0.0805 0.3949 0.033 Uiso 0.50 1 calc PR A 2
N9X N -0.4044(5) -0.0351(5) 0.3091(5) 0.0250(10) Uani 0.50 1 d PD A 2
C10X C -0.4789(6) -0.1194(8) 0.2953(9) 0.0171(13) Uani 0.50 1 d PGD A 2
C11X C -0.6250(5) -0.1233(6) 0.3468(6) 0.0269(15) Uani 0.50 1 d PG A 2
H11X H -0.6822 -0.0682 0.3998 0.032 Uiso 0.50 1 calc PR A 2
C12X C -0.6876(5) -0.2079(7) 0.3208(6) 0.0307(15) Uani 0.50 1 d PG A 2
H12X H -0.7875 -0.2105 0.3560 0.037 Uiso 0.50 1 calc PR A 2
C13X C -0.6040(8) -0.2886(10) 0.2432(9) 0.0325(15) Uani 0.50 1 d PG A 2
H13X H -0.6467 -0.3463 0.2254 0.039 Uiso 0.50 1 calc PR A 2
C14X C -0.4578(8) -0.2847(13) 0.1917(12) 0.0281(8) Uani 0.50 1 d PG A 2
H14X H -0.4007 -0.3398 0.1387 0.034 Uiso 0.50 1 calc PR A 2
C15X C -0.3953(5) -0.2001(13) 0.2177(12) 0.0217(10) Uani 0.50 1 d PGD A 2
O16X O -0.2523(10) -0.1900(10) 0.1727(12) 0.0230(14) Uani 0.50 1 d PD A 2
S21 S -0.10856(8) -0.07377(7) 0.39766(7) 0.02567(18) Uani 1 1 d . A .
C22 C -0.1147(3) -0.2231(3) 0.4984(3) 0.0232(7) Uani 1 1 d . . .
C23 C -0.0786(3) -0.2366(3) 0.5940(3) 0.0300(7) Uani 1 1 d . A .
H23 H -0.0464 -0.1652 0.6041 0.036 Uiso 1 1 calc R . .
C24 C -0.0897(3) -0.3536(3) 0.6739(3) 0.0319(8) Uani 1 1 d . . .
H24 H -0.0661 -0.3620 0.7394 0.038 Uiso 1 1 calc R A .
C25 C -0.1348(3) -0.4590(3) 0.6597(3) 0.0307(7) Uani 1 1 d . A .
H25 H -0.1417 -0.5393 0.7152 0.037 Uiso 1 1 calc R . .
C26 C -0.1697(3) -0.4477(3) 0.5652(3) 0.0288(7) Uani 1 1 d . . .
H26 H -0.2002 -0.5203 0.5554 0.035 Uiso 1 1 calc R A .
C27 C -0.1604(3) -0.3296(3) 0.4843(3) 0.0239(7) Uani 1 1 d . A .
S28 S -0.20785(9) -0.31295(8) 0.36578(7) 0.03092(19) Uani 1 1 d . A .
N31 N 0.0043(3) -0.1427(2) 0.1464(2) 0.0236(6) Uani 1 1 d . A .
C32 C 0.1420(3) -0.1758(3) 0.0734(3) 0.0246(7) Uani 1 1 d . . .
C33 C 0.1779(3) -0.2957(3) 0.0341(3) 0.0283(7) Uani 1 1 d . A .
C34 C 0.3191(3) -0.3295(3) -0.0339(3) 0.0333(8) Uani 1 1 d . . .
H34 H 0.3463 -0.4113 -0.0594 0.040 Uiso 1 1 calc R A .
C35 C 0.4221(3) -0.2473(3) -0.0658(3) 0.0323(8) Uani 1 1 d . A .
C36 C 0.3805(3) -0.1285(3) -0.0267(3) 0.0294(7) Uani 1 1 d . . .
H36 H 0.4495 -0.0712 -0.0492 0.035 Uiso 1 1 calc R A .
C37 C 0.2429(3) -0.0899(3) 0.0434(3) 0.0255(7) Uani 1 1 d . A .
C38 C 0.0659(4) -0.3810(3) 0.0619(3) 0.0359(8) Uani 1 1 d . . .
H38A H -0.0040 -0.3333 0.0244 0.054 Uiso 1 1 calc R A .
H38B H 0.0170 -0.4005 0.1440 0.054 Uiso 1 1 calc R . .
H38C H 0.1118 -0.4646 0.0353 0.054 Uiso 1 1 calc R . .
C39 C 0.5741(3) -0.2873(4) -0.1377(3) 0.0428(9) Uani 1 1 d . . .
H39A H 0.6192 -0.2074 -0.1776 0.064 Uiso 1 1 calc R A .
H39B H 0.5750 -0.3346 -0.1931 0.064 Uiso 1 1 calc R . .
H39C H 0.6273 -0.3460 -0.0895 0.064 Uiso 1 1 calc R . .
C40 C 0.2006(3) 0.0372(3) 0.0870(3) 0.0307(7) Uani 1 1 d . . .
H40A H 0.2809 0.0877 0.0528 0.046 Uiso 1 1 calc R A .
H40B H 0.1757 0.0160 0.1696 0.046 Uiso 1 1 calc R . .
H40C H 0.1176 0.0907 0.0673 0.046 Uiso 1 1 calc R . .

loop_
_atom_site_aniso_label
_atom_site_aniso_U_11
_atom_site_aniso_U_22
_atom_site_aniso_U_33
_atom_site_aniso_U_23
_atom_site_aniso_U_13
_atom_site_aniso_U_12
Mo1 0.01979(13) 0.02921(15) 0.02571(16) -0.00272(11) -0.00902(11) -0.00546(10)
O1 0.013(4) 0.027(4) 0.0280(18) 0.002(3) -0.013(3) 0.001(3)
C2 0.022(2) 0.024(3) 0.019(3) -0.0030(16) -0.009(2) -0.005(2)
C3 0.034(2) 0.0266(18) 0.029(2) -0.0024(16) -0.0170(17) -0.0060(16)
C5 0.024(3) 0.035(4) 0.036(4) -0.002(3) -0.015(3) -0.009(2)
C4 0.034(4) 0.028(3) 0.043(5) -0.001(3) -0.021(3) -0.012(3)
C6 0.018(4) 0.028(3) 0.035(2) -0.003(2) -0.012(3) -0.004(3)
C7 0.005(4) 0.0240(18) 0.023(3) 0.0014(18) -0.006(4) -0.008(3)
C8 0.021(2) 0.028(3) 0.031(3) -0.002(2) -0.010(2) -0.0022(18)
N9 0.0186(18) 0.034(3) 0.027(2) -0.002(2) -0.0117(16) -0.009(2)
C10 0.0299(18) 0.009(4) 0.0291(19) -0.005(3) -0.0162(16) 0.003(3)
C11 0.032(3) 0.021(5) 0.032(3) -0.004(4) -0.012(2) 0.001(3)
C12 0.041(5) 0.022(4) 0.045(4) -0.016(3) -0.024(4) 0.006(3)
C13 0.037(5) 0.025(2) 0.053(6) -0.011(3) -0.025(5) -0.006(3)
C14 0.030(4) 0.029(3) 0.034(6) 0.000(3) -0.017(3) -0.008(3)
C15 0.0288(16) 0.0233(16) 0.027(3) -0.0021(15) -0.0181(15) -0.0017(13)
O16 0.019(5) 0.0275(12) 0.023(3) -0.0025(13) -0.017(3) 0.0072(15)
O1X 0.019(5) 0.0275(12) 0.023(3) -0.0025(13) -0.017(3) 0.0072(15)
C2X 0.0288(16) 0.0233(16) 0.027(3) -0.0021(15) -0.0181(15) -0.0017(13)
C3X 0.030(4) 0.029(3) 0.034(6) 0.000(3) -0.017(3) -0.008(3)
C4X 0.037(5) 0.025(2) 0.053(6) -0.011(3) -0.025(5) -0.006(3)
C5X 0.041(5) 0.022(4) 0.045(4) -0.016(3) -0.024(4) 0.006(3)
C6X 0.032(3) 0.021(5) 0.032(3) -0.004(4) -0.012(2) 0.001(3)
C7X 0.0299(18) 0.009(4) 0.0291(19) -0.005(3) -0.0162(16) 0.003(3)
C8X 0.021(2) 0.028(3) 0.031(3) -0.002(2) -0.010(2) -0.0022(18)
N9X 0.0186(18) 0.034(3) 0.027(2) -0.002(2) -0.0117(16) -0.009(2)
C10X 0.005(4) 0.0240(18) 0.023(3) 0.0014(18) -0.006(4) -0.008(3)
C11X 0.018(4) 0.028(3) 0.035(2) -0.003(2) -0.012(3) -0.004(3)
C12X 0.024(3) 0.035(4) 0.036(4) -0.002(3) -0.015(3) -0.009(2)
C13X 0.034(4) 0.028(3) 0.043(5) -0.001(3) -0.021(3) -0.012(3)
C14X 0.034(2) 0.0266(18) 0.029(2) -0.0024(16) -0.0170(17) -0.0060(16)
C15X 0.022(2) 0.024(3) 0.019(3) -0.0030(16) -0.009(2) -0.005(2)
O16X 0.013(4) 0.027(4) 0.0280(18) 0.002(3) -0.013(3) 0.001(3)
S21 0.0278(4) 0.0223(4) 0.0293(5) -0.0066(3) -0.0123(4) -0.0024(3)
C22 0.0149(13) 0.0249(15) 0.0294(18) -0.0057(13) -0.0089(13) 0.0003(12)
C23 0.0237(16) 0.0353(18) 0.035(2) -0.0051(15) -0.0140(15) -0.0071(14)
C24 0.0247(16) 0.045(2) 0.0287(19) -0.0028(16) -0.0134(15) -0.0091(15)
C25 0.0213(15) 0.0353(18) 0.0296(19) 0.0022(15) -0.0082(14) -0.0044(13)
C26 0.0257(16) 0.0288(17) 0.033(2) -0.0033(15) -0.0116(15) -0.0061(13)
C27 0.0194(14) 0.0266(16) 0.0258(18) -0.0038(13) -0.0085(13) -0.0041(12)
S28 0.0382(5) 0.0322(4) 0.0299(5) -0.0008(4) -0.0166(4) -0.0167(4)
N31 0.0272(13) 0.0220(13) 0.0247(15) -0.0027(11) -0.0120(12) -0.0062(10)
C32 0.0218(15) 0.0271(16) 0.0229(17) -0.0018(13) -0.0090(13) -0.0018(12)
C33 0.0330(17) 0.0254(16) 0.0263(18) -0.0028(14) -0.0143(15) 0.0000(13)
C34 0.0390(19) 0.0290(17) 0.033(2) -0.0076(15) -0.0191(16) 0.0066(15)
C35 0.0277(17) 0.0379(19) 0.0257(19) -0.0052(15) -0.0113(15) 0.0070(14)
C36 0.0254(16) 0.0345(18) 0.0264(18) 0.0005(14) -0.0111(14) -0.0051(14)
C37 0.0226(15) 0.0304(17) 0.0224(17) -0.0019(14) -0.0098(13) -0.0025(13)
C38 0.043(2) 0.0291(18) 0.039(2) -0.0089(16) -0.0147(17) -0.0077(15)
C39 0.0309(18) 0.052(2) 0.039(2) -0.0117(18) -0.0133(17) 0.0113(16)
C40 0.0277(17) 0.0315(17) 0.034(2) -0.0049(15) -0.0095(15) -0.0090(14)

loop_
_atom_type_symbol
_atom_type_description
_atom_type_scat_dispersion_real
_atom_type_scat_dispersion_imag
_atom_type_scat_source
C C 0.0033 0.0016 'International Tables Vol C Tables 4.2.6.8 and 6.1.1.4'
H H 0.0000 0.0000 'International Tables Vol C Tables 4.2.6.8 and 6.1.1.4'
N N 0.0061 0.0033 'International Tables Vol C Tables 4.2.6.8 and 6.1.1.4'
O O 0.0106 0.0060 'International Tables Vol C Tables 4.2.6.8 and 6.1.1.4'
S S 0.1246 0.1234 'International Tables Vol C Tables 4.2.6.8 and 6.1.1.4'
Mo Mo -1.6832 0.6857 'International Tables Vol C Tables 4.2.6.8 and 6.1.1.4'

loop_
_geom_angle_atom_site_label_1
_geom_angle_atom_site_label_2
_geom_angle_atom_site_label_3
_geom_angle
N31 Mo1 O16 96.7(5)
N31 Mo1 O1X 93.3(5)
O16 Mo1 O1X 9.1(11)
N31 Mo1 O1 101.2(3)
O16 Mo1 O1 111.7(6)
O1X Mo1 O1 120.7(7)
N31 Mo1 O16X 91.3(3)
O16 Mo1 O16X 121.5(7)
O1X Mo1 O16X 130.2(6)
O1 Mo1 O16X 12.8(4)
N31 Mo1 N9X 160.22(18)
O16 Mo1 N9X 81.2(5)
O1X Mo1 N9X 87.3(5)
O1 Mo1 N9X 62.2(3)
O16X Mo1 N9X 73.5(3)
N31 Mo1 N9 160.97(17)
O16 Mo1 N9 66.4(5)
O1X Mo1 N9 71.3(5)
O1 Mo1 N9 78.4(3)
O16X Mo1 N9 90.4(3)
N9X Mo1 N9 17.94(15)
N31 Mo1 S28 101.42(8)
O16 Mo1 S28 156.2(5)
O1X Mo1 S28 152.0(6)
O1 Mo1 S28 79.8(4)
O16X Mo1 S28 73.6(4)
N9X Mo1 S28 86.68(15)
N9 Mo1 S28 97.25(15)
N31 Mo1 S21 101.45(8)
O16 Mo1 S21 81.2(6)
O1X Mo1 S21 73.6(6)
O1 Mo1 S21 152.3(4)
O16X Mo1 S21 152.7(5)
N9X Mo1 S21 97.68(15)
N9 Mo1 S21 85.23(15)
S28 Mo1 S21 80.21(3)
C2 O1 Mo1 129.4(10)
O1 C2 C3 113.5(6)
O1 C2 C7 126.1(6)
C3 C2 C7 120.0
C5 C3 C2 120.0
C3 C5 C4 120.0
C6 C4 C5 120.0
C7 C6 C4 120.0
C6 C7 C2 120.0
C6 C7 C8 117.9(4)
C2 C7 C8 121.7(4)
N9 C8 C7 122.2(5)
C8 N9 C10 119.5(6)
C8 N9 Mo1 127.6(4)
C10 N9 Mo1 112.9(5)
C11 C10 C15 120.0
C11 C10 N9 129.4(6)
C15 C10 N9 110.3(7)
C12 C11 C10 120.0
C11 C12 C13 120.0
C12 C13 C14 120.0
C15 C14 C13 120.0
O16 C15 C14 128.7(9)
O16 C15 C10 110.3(8)
C14 C15 C10 120.0
C15 O16 Mo1 124.9(11)
C2X O1X Mo1 124.8(11)
O1X C2X C3X 108.4(8)
O1X C2X C7X 131.0(8)
C3X C2X C7X 120.0
C2X C3X C4X 120.0
C3X C4X C5X 120.0
C6X C5X C4X 120.0
C7X C6X C5X 120.0
C6X C7X C2X 120.0
C6X C7X C8X 117.8(6)
C2X C7X C8X 121.8(6)
N9X C8X C7X 125.0(6)
C8X N9X C10X 126.3(5)
C8X N9X Mo1 122.2(4)
C10X N9X Mo1 111.4(4)
N9X C10X C11X 125.9(5)
N9X C10X C15X 114.0(5)
C11X C10X C15X 120.0
C12X C11X C10X 120.0
C11X C12X C13X 120.0
C12X C13X C14X 120.0
C15X C14X C13X 120.0
O16X C15X C14X 124.5(6)
O16X C15X C10X 115.5(6)
C14X C15X C10X 120.0
C15X O16X Mo1 121.2(8)
C22 S21 Mo1 109.78(10)
C23 C22 C27 119.3(3)
C23 C22 S21 121.3(2)
C27 C22 S21 119.3(2)
C24 C23 C22 120.0(3)
C23 C24 C25 120.6(3)
C26 C25 C24 120.2(3)
C25 C26 C27 119.9(3)
C26 C27 C22 120.1(3)
C26 C27 S28 120.3(2)
C22 C27 S28 119.7(2)
C27 S28 Mo1 110.60(10)
C32 N31 Mo1 178.1(2)
N31 C32 C33 119.0(3)
N31 C32 C37 118.9(3)
C33 C32 C37 122.0(3)
C34 C33 C32 117.5(3)
C34 C33 C38 121.7(3)
C32 C33 C38 120.8(3)
C33 C34 C35 122.2(3)
C36 C35 C34 118.0(3)
C36 C35 C39 120.9(3)
C34 C35 C39 121.1(3)
C37 C36 C35 122.9(3)
C36 C37 C32 117.2(3)
C36 C37 C40 122.3(3)
C32 C37 C40 120.5(3)

loop_
_geom_bond_atom_site_label_1
_geom_bond_atom_site_label_2
_geom_bond_distance
Mo1 N31 1.734(2)
Mo1 O16 1.967(6)
Mo1 O1X 1.967(6)
Mo1 O1 1.983(5)
Mo1 O16X 1.985(5)
Mo1 N9X 2.256(5)
Mo1 N9 2.310(5)
Mo1 S28 2.4075(8)
Mo1 S21 2.4333(8)
O1 C2 1.334(12)
C2 C3 1.3900
C2 C7 1.3900
C3 C5 1.3900
C5 C4 1.3900
C4 C6 1.3900
C6 C7 1.3900
C7 C8 1.446(7)
C8 N9 1.301(6)
N9 C10 1.414(6)
C10 C11 1.3900
C10 C15 1.3900
C11 C12 1.3900
C12 C13 1.3900
C13 C14 1.3900
C14 C15 1.3900
C15 O16 1.371(14)
O1X C2X 1.335(13)
C2X C3X 1.3900
C2X C7X 1.3900
C3X C4X 1.3900
C4X C5X 1.3900
C5X C6X 1.3900
C6X C7X 1.3900
C7X C8X 1.451(7)
C8X N9X 1.286(6)
N9X C10X 1.389(6)
C10X C11X 1.3900
C10X C15X 1.3900
C11X C12X 1.3900
C12X C13X 1.3900
C13X C14X 1.3900
C14X C15X 1.3900
C15X O16X 1.370(11)
S21 C22 1.751(3)
C22 C23 1.394(4)
C22 C27 1.397(4)
C23 C24 1.378(4)
C24 C25 1.382(4)
C25 C26 1.378(4)
C26 C27 1.392(4)
C27 S28 1.744(3)
N31 C32 1.388(4)
C32 C33 1.408(4)
C32 C37 1.411(4)
C33 C34 1.392(4)
C33 C38 1.503(4)
C34 C35 1.395(4)
C35 C36 1.391(4)
C35 C39 1.501(4)
C36 C37 1.385(4)
C37 C40 1.502(4)
